data_4033951
loop_
_publ_author_name
'Fern\'andez, Patricia'
'Vald\'es, Carlos'
'Fa\~nan\'as, Francisco J'
'Rodr\'iguez, F\'elix'

_publ_section_title
;
 Unusual Reactivity of Isoquinolinones Generated by Silver-Catalyzed
 Cycloisomerizations of Imines Derived from ortho-Alkynylsalicylaldehydes.
;
_journal_issue 6
_journal_name_full 'The Journal of organic chemistry'
_journal_page_first 3184
_journal_page_last 3191
_journal_paper_doi 10.1021/acs.joc.8b03081
_journal_volume 84
_journal_year 2019
_chemical_formula_sum 'C28 H22 Cl N O5'
_chemical_formula_weight 487.91
_space_group_crystal_system monoclinic
_space_group_IT_number 15
_space_group_name_Hall '-C 2yc'
_space_group_name_H-M_alt 'C 1 2/c 1'
_atom_sites_solution_hydrogens geom
_audit_creation_method SHELXL-2014
_cell_angle_alpha 90
_cell_angle_beta 94.248(4)
_cell_angle_gamma 90
_cell_formula_units_Z 8
_cell_length_a 28.1237(12)
_cell_length_b 10.7016(6)
_cell_length_c 16.0023(7)
_cell_measurement_reflns_used 556
_cell_measurement_temperature 298(2)
_cell_measurement_theta_max 94.50
_cell_measurement_theta_min 43.35
_cell_volume 4803.0(4)
_computing_structure_refinement 'SHELXL-2014 (Sheldrick, 2014)'
_diffrn_ambient_temperature 298(2)
_diffrn_measured_fraction_theta_full 0.999
_diffrn_measured_fraction_theta_max 0.987
_diffrn_measurement_device_type 'Xcalibur, Onyx, Nova'
_diffrn_radiation_type CuK\a
_diffrn_radiation_wavelength 1.54184
_diffrn_reflns_av_R_equivalents 0.0283
_diffrn_reflns_av_unetI/netI 0.0242
_diffrn_reflns_Laue_measured_fraction_full 0.999
_diffrn_reflns_Laue_measured_fraction_max 0.987
_diffrn_reflns_limit_h_max 32
_diffrn_reflns_limit_h_min -34
_diffrn_reflns_limit_k_max 12
_diffrn_reflns_limit_k_min -9
_diffrn_reflns_limit_l_max 19
_diffrn_reflns_limit_l_min -18
_diffrn_reflns_number 12711
_diffrn_reflns_point_group_measured_fraction_full 0.999
_diffrn_reflns_point_group_measured_fraction_max 0.987
_diffrn_reflns_theta_full 67.684
_diffrn_reflns_theta_max 69.883
_diffrn_reflns_theta_min 3.151
_exptl_absorpt_coefficient_mu 1.743
_exptl_absorpt_correction_T_max 1.00000
_exptl_absorpt_correction_T_min 0.72923
_exptl_absorpt_correction_type multi-scan
_exptl_absorpt_process_details
;
CrysAlisPro 1.171.38.46 (Rigaku Oxford Diffraction, 2015)
Empirical absorption correction using spherical harmonics,
 implemented in SCALE3 ABSPACK scaling algorithm.
_exptl_special_details

;
_exptl_crystal_colour white
_exptl_crystal_density_diffrn 1.350
_exptl_crystal_description prism
_exptl_crystal_F_000 2032
_exptl_crystal_size_max 0.9
_exptl_crystal_size_mid 0.4
_exptl_crystal_size_min 0.05
_refine_diff_density_max 0.202
_refine_diff_density_min -0.353
_refine_diff_density_rms 0.046
_refine_ls_extinction_method none
_refine_ls_goodness_of_fit_ref 1.054
_refine_ls_hydrogen_treatment constr
_refine_ls_matrix_type full
_refine_ls_number_parameters 316
_refine_ls_number_reflns 4478
_refine_ls_number_restraints 0
_refine_ls_restrained_S_all 1.054
_refine_ls_R_factor_all 0.0501
_refine_ls_R_factor_gt 0.0443
_refine_ls_shift/su_max 0.002
_refine_ls_shift/su_mean 0.000
_refine_ls_structure_factor_coef Fsqd
_refine_ls_weighting_details 'w=1/[\s^2^(Fo^2^)+(0.0686P)^2^+2.0046P] where P=(Fo^2^+2Fc^2^)/3'
_refine_ls_weighting_scheme calc
_refine_ls_wR_factor_gt 0.1196
_refine_ls_wR_factor_ref 0.1266
_reflns_Friedel_coverage 0.000
_reflns_number_gt 3837
_reflns_number_total 4478
_reflns_threshold_expression 'I > 2\s(I)'
_cod_data_source_file jo8b03081_si_002.cif
_cod_data_source_block 6l
_cod_original_sg_symbol_H-M 'C 2/c'
_cod_database_code 4033951
_shelx_space_group_comment
;
The symmetry employed for this shelxl refinement is uniquely defined
by the following loop, which should always be used as a source of
symmetry information in preference to the above space-group names.
They are only intended as comments.
;
_shelxl_version_number 2014-3

loop_
_space_group_symop_operation_xyz
'x, y, z'
'-x, y, -z+1/2'
'x+1/2, y+1/2, z'
'-x+1/2, y+1/2, -z+1/2'
'-x, -y, -z'
'x, -y, z-1/2'
'-x+1/2, -y+1/2, -z'
'x+1/2, -y+1/2, z-1/2'

loop_
_atom_site_label
_atom_site_type_symbol
_atom_site_fract_x
_atom_site_fract_y
_atom_site_fract_z
_atom_site_U_iso_or_equiv
_atom_site_adp_type
_atom_site_occupancy
_atom_site_site_symmetry_order
_atom_site_calc_flag
_atom_site_refinement_flags_posn
_atom_site_refinement_flags_adp
Cl1 Cl 0.18579(2) 0.80846(6) 0.16131(4) 0.0827(2) Uani 1 1 d . .
O1 O 0.44308(5) 0.84482(11) 0.28801(7) 0.0490(3) Uani 1 1 d . .
O4 O 0.43789(6) 0.76005(12) 0.00148(8) 0.0619(4) Uani 1 1 d . .
O5 O 0.40342(5) 0.93884(11) 0.03657(7) 0.0531(3) Uani 1 1 d . .
O2 O 0.41786(5) 1.08480(12) 0.23335(9) 0.0645(4) Uani 1 1 d . .
C8 C 0.43031(5) 0.62872(15) 0.25210(10) 0.0405(3) Uani 1 1 d . .
O3 O 0.47431(4) 1.04192(11) 0.14653(8) 0.0561(3) Uani 1 1 d . .
N1 N 0.37780(5) 0.58905(12) 0.12638(8) 0.0419(3) Uani 1 1 d . .
C13 C 0.42614(6) 0.50415(15) 0.27735(10) 0.0447(4) Uani 1 1 d . .
C7 C 0.42217(5) 0.65375(14) 0.16035(9) 0.0394(3) Uani 1 1 d . .
H7 H 0.4487 0.6152 0.1335 0.047 Uiso 1 1 calc R U
C6 C 0.42438(5) 0.79137(14) 0.14310(9) 0.0397(3) Uani 1 1 d . .
C9 C 0.44118(6) 0.71969(15) 0.31078(10) 0.0433(4) Uani 1 1 d . .
C5 C 0.43513(6) 0.87323(15) 0.20473(10) 0.0416(3) Uani 1 1 d . .
C15 C 0.38067(6) 0.45849(15) 0.14487(10) 0.0436(4) Uani 1 1 d . .
C14 C 0.40672(6) 0.41769(15) 0.21381(11) 0.0477(4) Uani 1 1 d . .
H14 H 0.4123 0.3325 0.2207 0.057 Uiso 1 1 calc R U
C3 C 0.44066(6) 1.01240(15) 0.19636(10) 0.0446(4) Uani 1 1 d . .
C4 C 0.42300(6) 0.82730(15) 0.05348(10) 0.0427(3) Uani 1 1 d . .
C12 C 0.43670(6) 0.47366(18) 0.36146(11) 0.0530(4) Uani 1 1 d . .
H12 H 0.4350 0.3910 0.3790 0.064 Uiso 1 1 calc R U
C10 C 0.45168(7) 0.69078(18) 0.39448(11) 0.0524(4) Uani 1 1 d . .
H10 H 0.4599 0.7531 0.4335 0.063 Uiso 1 1 calc R U
C16 C 0.35389(6) 0.37592(15) 0.08460(11) 0.0465(4) Uani 1 1 d . .
C11 C 0.44969(7) 0.56666(19) 0.41864(11) 0.0563(4) Uani 1 1 d . .
H11 H 0.4572 0.5455 0.4744 0.068 Uiso 1 1 calc R U
C24 C 0.30335(7) 0.59994(18) 0.19709(11) 0.0535(4) Uani 1 1 d . .
H24 H 0.3141 0.5348 0.2320 0.064 Uiso 1 1 calc R U
C23 C 0.33242(6) 0.64546(14) 0.13822(10) 0.0419(3) Uani 1 1 d . .
C21 C 0.34159(7) 0.41502(19) 0.00284(12) 0.0570(4) Uani 1 1 d . .
H21 H 0.3487 0.4961 -0.0131 0.068 Uiso 1 1 calc R U
C27 C 0.27148(7) 0.7957(2) 0.09630(15) 0.0659(5) Uani 1 1 d . .
H27 H 0.2611 0.8631 0.0631 0.079 Uiso 1 1 calc R U
C18 C 0.31873(8) 0.17590(18) 0.04721(16) 0.0677(6) Uani 1 1 d . .
H18 H 0.3111 0.0951 0.0629 0.081 Uiso 1 1 calc R U
C19 C 0.30725(7) 0.2135(2) -0.03394(16) 0.0672(6) Uani 1 1 d . .
C17 C 0.34134(7) 0.25453(17) 0.10622(14) 0.0572(5) Uani 1 1 d . .
H17 H 0.3482 0.2263 0.1607 0.069 Uiso 1 1 calc R U
C26 C 0.24308(7) 0.74789(18) 0.15445(12) 0.0563(4) Uani 1 1 d . .
C20 C 0.31887(8) 0.3347(2) -0.05500(14) 0.0678(5) Uani 1 1 d . .
H20 H 0.3112 0.3628 -0.1093 0.081 Uiso 1 1 calc R U
C1 C 0.40597(9) 0.9815(2) -0.04883(13) 0.0720(6) Uani 1 1 d . .
H1A H 0.3911 1.0620 -0.0553 0.108 Uiso 1 1 calc R U
H1B H 0.4388 0.9877 -0.0613 0.108 Uiso 1 1 calc R U
H1C H 0.3897 0.9231 -0.0865 0.108 Uiso 1 1 calc R U
C25 C 0.25832(7) 0.6500(2) 0.20485(12) 0.0614(5) Uani 1 1 d . .
H25 H 0.2387 0.6175 0.2438 0.074 Uiso 1 1 calc R U
C2 C 0.47878(9) 1.17373(18) 0.12859(15) 0.0695(6) Uani 1 1 d . .
H2A H 0.5040 1.1860 0.0921 0.104 Uiso 1 1 calc R U
H2B H 0.4493 1.2040 0.1018 0.104 Uiso 1 1 calc R U
H2C H 0.4860 1.2186 0.1799 0.104 Uiso 1 1 calc R U
C22 C 0.28348(10) 0.1253(3) -0.0977(2) 0.0937(9) Uani 1 1 d . .
H22A H 0.2782 0.1674 -0.1505 0.141 Uiso 1 1 calc R U
H22B H 0.3036 0.0540 -0.1040 0.141 Uiso 1 1 calc R U
H22C H 0.2535 0.0983 -0.0790 0.141 Uiso 1 1 calc R U
C28 C 0.31579(7) 0.74306(19) 0.08741(14) 0.0605(5) Uani 1 1 d . .
H28 H 0.3346 0.7737 0.0467 0.073 Uiso 1 1 calc R U

loop_
_atom_site_aniso_label
_atom_site_aniso_U_11
_atom_site_aniso_U_22
_atom_site_aniso_U_33
_atom_site_aniso_U_23
_atom_site_aniso_U_13
_atom_site_aniso_U_12
Cl1 0.0623(3) 0.0889(4) 0.0976(4) -0.0081(3) 0.0102(3) 0.0246(3)
O1 0.0638(7) 0.0416(6) 0.0409(6) -0.0010(5) -0.0021(5) -0.0048(5)
O4 0.0897(10) 0.0530(7) 0.0449(7) 0.0002(6) 0.0177(6) 0.0086(7)
O5 0.0643(7) 0.0480(7) 0.0478(7) 0.0107(5) 0.0098(5) 0.0088(6)
O2 0.0840(9) 0.0445(7) 0.0678(8) -0.0009(6) 0.0253(7) 0.0076(7)
C8 0.0386(7) 0.0410(8) 0.0416(8) 0.0028(6) 0.0016(6) 0.0004(6)
O3 0.0558(7) 0.0412(6) 0.0735(8) 0.0039(6) 0.0189(6) -0.0025(5)
N1 0.0438(7) 0.0359(7) 0.0455(7) -0.0001(5) 0.0009(5) -0.0034(5)
C13 0.0432(8) 0.0427(8) 0.0482(9) 0.0061(7) 0.0029(7) 0.0034(7)
C7 0.0395(7) 0.0382(8) 0.0406(8) 0.0016(6) 0.0036(6) -0.0014(6)
C6 0.0416(8) 0.0377(8) 0.0399(8) 0.0010(6) 0.0049(6) -0.0019(6)
C9 0.0420(8) 0.0444(8) 0.0432(8) 0.0036(7) 0.0009(6) -0.0009(7)
C5 0.0420(8) 0.0398(8) 0.0430(8) 0.0015(6) 0.0032(6) -0.0012(6)
C15 0.0443(8) 0.0359(8) 0.0511(9) -0.0004(6) 0.0072(7) -0.0013(6)
C14 0.0492(9) 0.0368(8) 0.0573(10) 0.0037(7) 0.0050(7) 0.0028(7)
C3 0.0477(8) 0.0406(8) 0.0453(8) -0.0008(7) 0.0019(7) -0.0005(7)
C4 0.0456(8) 0.0400(8) 0.0429(8) 0.0026(7) 0.0052(6) -0.0035(7)
C12 0.0541(10) 0.0516(10) 0.0528(10) 0.0156(8) 0.0016(8) 0.0061(8)
C10 0.0559(10) 0.0597(11) 0.0407(9) -0.0006(7) -0.0026(7) 0.0010(8)
C16 0.0436(8) 0.0396(8) 0.0567(10) -0.0053(7) 0.0060(7) -0.0002(7)
C11 0.0572(10) 0.0666(11) 0.0442(9) 0.0119(8) -0.0022(7) 0.0071(9)
C24 0.0622(10) 0.0516(10) 0.0476(9) 0.0053(8) 0.0103(8) 0.0085(8)
C23 0.0433(8) 0.0378(8) 0.0438(8) -0.0020(6) -0.0017(6) -0.0019(6)
C21 0.0611(11) 0.0539(10) 0.0558(10) -0.0045(8) 0.0028(8) -0.0071(9)
C27 0.0524(10) 0.0550(11) 0.0884(15) 0.0187(10) -0.0064(10) 0.0050(9)
C18 0.0620(11) 0.0426(10) 0.0976(16) -0.0109(10) -0.0013(11) -0.0043(9)
C19 0.0529(10) 0.0599(12) 0.0873(15) -0.0277(11) -0.0047(10) 0.0020(9)
C17 0.0581(10) 0.0398(9) 0.0733(12) -0.0037(8) 0.0024(9) -0.0020(8)
C26 0.0517(10) 0.0541(10) 0.0622(11) -0.0114(9) -0.0009(8) 0.0070(8)
C20 0.0687(12) 0.0729(13) 0.0605(12) -0.0134(10) -0.0032(9) -0.0057(10)
C1 0.0910(15) 0.0714(13) 0.0549(11) 0.0255(10) 0.0132(10) 0.0168(12)
C25 0.0625(11) 0.0670(12) 0.0563(11) 0.0009(9) 0.0157(9) 0.0078(9)
C2 0.0820(14) 0.0442(10) 0.0852(15) 0.0105(9) 0.0253(12) -0.0056(10)
C22 0.0778(15) 0.0831(17) 0.116(2) -0.0464(16) -0.0187(14) -0.0019(13)
C28 0.0471(9) 0.0616(11) 0.0721(12) 0.0227(9) 0.0009(9) -0.0019(8)

loop_
_atom_type_symbol
_atom_type_description
_atom_type_scat_dispersion_real
_atom_type_scat_dispersion_imag
_atom_type_scat_source
C C 0.0181 0.0091 'International Tables Vol C Tables 4.2.6.8 and 6.1.1.4'
H H 0.0000 0.0000 'International Tables Vol C Tables 4.2.6.8 and 6.1.1.4'
Cl Cl 0.3639 0.7018 'International Tables Vol C Tables 4.2.6.8 and 6.1.1.4'
N N 0.0311 0.0180 'International Tables Vol C Tables 4.2.6.8 and 6.1.1.4'
O O 0.0492 0.0322 'International Tables Vol C Tables 4.2.6.8 and 6.1.1.4'

loop_
_geom_angle_atom_site_label_1
_geom_angle_atom_site_label_2
_geom_angle_atom_site_label_3
_geom_angle
C5 O1 C9 117.55(12)
C4 O5 C1 115.16(14)
C9 C8 C13 119.83(15)
C9 C8 C7 123.79(14)
C13 C8 C7 116.39(14)
C3 O3 C2 115.46(14)
C15 N1 C23 114.87(12)
C15 N1 C7 110.18(12)
C23 N1 C7 118.91(12)
C12 C13 C8 118.98(16)
C12 C13 C14 124.67(16)
C8 C13 C14 116.10(14)
C8 C7 N1 109.74(12)
C8 C7 C6 110.58(13)
N1 C7 C6 115.64(13)
C8 C7 H7 106.8
N1 C7 H7 106.8
C6 C7 H7 106.8
C5 C6 C4 122.14(14)
C5 C6 C7 121.17(14)
C4 C6 C7 115.72(13)
C8 C9 C10 121.63(16)
C8 C9 O1 121.03(14)
C10 C9 O1 117.33(15)
C6 C5 O1 125.76(14)
C6 C5 C3 127.03(15)
O1 C5 C3 107.21(13)
C14 C15 N1 120.26(15)
C14 C15 C16 124.11(15)
N1 C15 C16 115.63(14)
C15 C14 C13 121.29(15)
C15 C14 H14 119.4
C13 C14 H14 119.4
O2 C3 O3 125.52(16)
O2 C3 C5 122.47(15)
O3 C3 C5 111.97(14)
O4 C4 O5 123.82(15)
O4 C4 C6 122.02(15)
O5 C4 C6 114.15(14)
C11 C12 C13 119.79(17)
C11 C12 H12 120.1
C13 C12 H12 120.1
C9 C10 C11 118.28(17)
C9 C10 H10 120.9
C11 C10 H10 120.9
C21 C16 C17 117.55(17)
C21 C16 C15 120.93(16)
C17 C16 C15 121.48(17)
C12 C11 C10 121.30(16)
C12 C11 H11 119.4
C10 C11 H11 119.4
C23 C24 C25 120.97(17)
C23 C24 H24 119.5
C25 C24 H24 119.5
C24 C23 C28 118.40(16)
C24 C23 N1 121.21(15)
C28 C23 N1 120.30(15)
C20 C21 C16 120.78(19)
C20 C21 H21 119.6
C16 C21 H21 119.6
C26 C27 C28 119.48(18)
C26 C27 H27 120.3
C28 C27 H27 120.3
C19 C18 C17 122.0(2)
C19 C18 H18 119.0
C17 C18 H18 119.0
C18 C19 C20 117.44(19)
C18 C19 C22 121.1(2)
C20 C19 C22 121.5(2)
C18 C17 C16 120.6(2)
C18 C17 H17 119.7
C16 C17 H17 119.7
C27 C26 C25 120.83(18)
C27 C26 Cl1 119.38(15)
C25 C26 Cl1 119.73(16)
C21 C20 C19 121.6(2)
C21 C20 H20 119.2
C19 C20 H20 119.2
O5 C1 H1A 109.5
O5 C1 H1B 109.5
H1A C1 H1B 109.5
O5 C1 H1C 109.5
H1A C1 H1C 109.5
H1B C1 H1C 109.5
C26 C25 C24 119.31(18)
C26 C25 H25 120.3
C24 C25 H25 120.3
O3 C2 H2A 109.5
O3 C2 H2B 109.5
H2A C2 H2B 109.5
O3 C2 H2C 109.5
H2A C2 H2C 109.5
H2B C2 H2C 109.5
C19 C22 H22A 109.5
C19 C22 H22B 109.5
H22A C22 H22B 109.5
C19 C22 H22C 109.5
H22A C22 H22C 109.5
H22B C22 H22C 109.5
C23 C28 C27 120.98(18)
C23 C28 H28 119.5
C27 C28 H28 119.5

loop_
_geom_bond_atom_site_label_1
_geom_bond_atom_site_label_2
_geom_bond_distance
Cl1 C26 1.7477(19)
O1 C5 1.3690(19)
O1 C9 1.390(2)
O4 C4 1.199(2)
O5 C4 1.334(2)
O5 C1 1.448(2)
O2 C3 1.191(2)
C8 C9 1.371(2)
C8 C13 1.400(2)
C8 C7 1.493(2)
O3 C3 1.320(2)
O3 C2 1.447(2)
N1 C15 1.429(2)
N1 C23 1.437(2)
N1 C7 1.494(2)
C13 C12 1.395(2)
C13 C14 1.451(2)
C7 C6 1.501(2)
C7 H7 0.9800
C6 C5 1.337(2)
C6 C4 1.482(2)
C9 C10 1.385(2)
C5 C3 1.504(2)
C15 C14 1.351(2)
C15 C16 1.473(2)
C14 H14 0.9300
C12 C11 1.383(3)
C12 H12 0.9300
C10 C11 1.386(3)
C10 H10 0.9300
C16 C21 1.393(3)
C16 C17 1.396(2)
C11 H11 0.9300
C24 C23 1.381(2)
C24 C25 1.389(3)
C24 H24 0.9300
C23 C28 1.384(2)
C21 C20 1.384(3)
C21 H21 0.9300
C27 C26 1.370(3)
C27 C28 1.385(3)
C27 H27 0.9300
C18 C19 1.375(3)
C18 C17 1.384(3)
C18 H18 0.9300
C19 C20 1.385(3)
C19 C22 1.509(3)
C17 H17 0.9300
C26 C25 1.371(3)
C20 H20 0.9300
C1 H1A 0.9600
C1 H1B 0.9600
C1 H1C 0.9600
C25 H25 0.9300
C2 H2A 0.9600
C2 H2B 0.9600
C2 H2C 0.9600
C22 H22A 0.9600
C22 H22B 0.9600
C22 H22C 0.9600
C28 H28 0.9300

loop_
_geom_torsion_atom_site_label_1
_geom_torsion_atom_site_label_2
_geom_torsion_atom_site_label_3
_geom_torsion_atom_site_label_4
_geom_torsion
C9 C8 C13 C12 -4.8(2)
C7 C8 C13 C12 175.44(14)
C9 C8 C13 C14 169.83(15)
C7 C8 C13 C14 -9.9(2)
C9 C8 C7 N1 -132.47(15)
C13 C8 C7 N1 47.30(18)
C9 C8 C7 C6 -3.7(2)
C13 C8 C7 C6 176.04(13)
C15 N1 C7 C8 -55.72(16)
C23 N1 C7 C8 79.89(16)
C15 N1 C7 C6 178.37(13)
C23 N1 C7 C6 -46.02(19)
C8 C7 C6 C5 3.5(2)
N1 C7 C6 C5 128.99(16)
C8 C7 C6 C4 172.49(13)
N1 C7 C6 C4 -62.03(18)
C13 C8 C9 C10 4.8(2)
C7 C8 C9 C10 -175.42(15)
C13 C8 C9 O1 -176.60(14)
C7 C8 C9 O1 3.2(2)
C5 O1 C9 C8 -1.9(2)
C5 O1 C9 C10 176.73(15)
C4 C6 C5 O1 -171.21(15)
C7 C6 C5 O1 -2.9(2)
C4 C6 C5 C3 8.9(3)
C7 C6 C5 C3 177.21(15)
C9 O1 C5 C6 1.9(2)
C9 O1 C5 C3 -178.23(13)
C23 N1 C15 C14 -108.56(17)
C7 N1 C15 C14 29.0(2)
C23 N1 C15 C16 71.50(18)
C7 N1 C15 C16 -150.94(13)
N1 C15 C14 C13 9.8(2)
C16 C15 C14 C13 -170.30(15)
C12 C13 C14 C15 154.00(17)
C8 C13 C14 C15 -20.3(2)
C2 O3 C3 O2 -8.1(3)
C2 O3 C3 C5 174.23(16)
C6 C5 C3 O2 123.2(2)
O1 C5 C3 O2 -56.6(2)
C6 C5 C3 O3 -59.0(2)
O1 C5 C3 O3 121.11(15)
C1 O5 C4 O4 -6.7(3)
C1 O5 C4 C6 174.07(16)
C5 C6 C4 O4 140.21(18)
C7 C6 C4 O4 -28.6(2)
C5 C6 C4 O5 -40.6(2)
C7 C6 C4 O5 150.57(14)
C8 C13 C12 C11 1.8(3)
C14 C13 C12 C11 -172.27(16)
C8 C9 C10 C11 -1.8(3)
O1 C9 C10 C11 179.59(16)
C14 C15 C16 C21 -157.90(17)
N1 C15 C16 C21 22.0(2)
C14 C15 C16 C17 19.9(3)
N1 C15 C16 C17 -160.19(16)
C13 C12 C11 C10 1.2(3)
C9 C10 C11 C12 -1.2(3)
C25 C24 C23 C28 0.5(3)
C25 C24 C23 N1 -176.11(17)
C15 N1 C23 C24 29.3(2)
C7 N1 C23 C24 -104.36(18)
C15 N1 C23 C28 -147.26(17)
C7 N1 C23 C28 79.1(2)
C17 C16 C21 C20 -1.6(3)
C15 C16 C21 C20 176.22(18)
C17 C18 C19 C20 -0.5(3)
C17 C18 C19 C22 178.8(2)
C19 C18 C17 C16 -0.7(3)
C21 C16 C17 C18 1.8(3)
C15 C16 C17 C18 -176.06(17)
C28 C27 C26 C25 1.1(3)
C28 C27 C26 Cl1 -176.24(17)
C16 C21 C20 C19 0.4(3)
C18 C19 C20 C21 0.6(3)
C22 C19 C20 C21 -178.6(2)
C27 C26 C25 C24 0.6(3)
Cl1 C26 C25 C24 177.98(15)
C23 C24 C25 C26 -1.4(3)
C24 C23 C28 C27 1.3(3)
N1 C23 C28 C27 177.93(18)
C26 C27 C28 C23 -2.1(3)
